data_4089119
loop_
_publ_author_name
'Melikyan, Gagik G.'
'Davis, Ryan'
'Anker, Bryan'
'Meron, Deborah'
'Duncan, Kellyanne'

_publ_section_title
;
 Acquiring a Prognostic Power in Co2(CO)6-Mediated, Cobaltocene-Induced
 Radical Dimerizations of Propargyl Triflates
;
_journal_issue 24
_journal_name_full Organometallics
_journal_page_first 4060
_journal_paper_doi 10.1021/acs.organomet.6b00730
_journal_volume 35
_journal_year 2016
_chemical_formula_sum 'C36 H26 Co4 O16'
_chemical_formula_weight 950.29
_space_group_crystal_system triclinic
_space_group_IT_number 2
_space_group_name_Hall '-P 1'
_space_group_name_H-M_alt 'P -1'
_atom_sites_solution_hydrogens geom
_atom_sites_solution_primary direct
_atom_sites_solution_secondary difmap
_audit_creation_method SHELXL-2014/7
_cell_angle_alpha 91.497(3)
_cell_angle_beta 92.835(3)
_cell_angle_gamma 90.706(3)
_cell_formula_units_Z 2
_cell_length_a 9.8869(8)
_cell_length_b 10.4556(9)
_cell_length_c 18.6581(16)
_cell_measurement_reflns_used 9335
_cell_measurement_temperature 100(2)
_cell_measurement_theta_max 36.25
_cell_measurement_theta_min 2.29
_cell_volume 1925.6(3)
_computing_cell_refinement 'SAINT v8.34A (Bruker-AXS, 2007)'
_computing_data_collection 'APEX3 v2015.5-2 (Bruker-AXS, 2015)'
_computing_data_reduction 'SAINT v8.34A (Bruker-AXS, 2007)'
_computing_molecular_graphics 'Bruker SHELXTL'
_computing_publication_material 'Bruker SHELXTL'
_computing_structure_refinement 'SHELXL-2014/7 (Sheldrick, 2014)'
_computing_structure_solution 'SHELXS-2013/1 (Sheldrick, 2013)'
_diffrn_ambient_temperature 100(2)
_diffrn_detector_area_resol_mean 10.24
_diffrn_measured_fraction_theta_full 0.997
_diffrn_measured_fraction_theta_max 0.994
_diffrn_measurement_device_type 'Bruker D8 VENTURE Kappa Duo PHOTON 100 CMOS'
_diffrn_measurement_method '\f and \w scans'
_diffrn_radiation_type MoK\a
_diffrn_radiation_wavelength 0.71073
_diffrn_reflns_av_unetI/netI 0.0375
_diffrn_reflns_Laue_measured_fraction_full 0.997
_diffrn_reflns_Laue_measured_fraction_max 0.994
_diffrn_reflns_limit_h_max 16
_diffrn_reflns_limit_h_min -16
_diffrn_reflns_limit_k_max 17
_diffrn_reflns_limit_k_min -17
_diffrn_reflns_limit_l_max 31
_diffrn_reflns_limit_l_min -31
_diffrn_reflns_number 35318
_diffrn_reflns_point_group_measured_fraction_full 0.997
_diffrn_reflns_point_group_measured_fraction_max 0.994
_diffrn_reflns_theta_full 25.242
_diffrn_reflns_theta_max 36.358
_diffrn_reflns_theta_min 2.286
_diffrn_source 'I\mS HB micro-focus sealed tube'
_exptl_absorpt_coefficient_mu 1.765
_exptl_absorpt_correction_T_max 0.7471
_exptl_absorpt_correction_T_min 0.6364
_exptl_absorpt_correction_type multi-scan
_exptl_absorpt_process_details 'SADABS-2014/5 (Sheldrick, 2014)'
_exptl_crystal_colour orange
_exptl_crystal_density_diffrn 1.639
_exptl_crystal_density_method 'not measured'
_exptl_crystal_description Block
_exptl_crystal_F_000 956
_exptl_crystal_size_max 0.350
_exptl_crystal_size_mid 0.250
_exptl_crystal_size_min 0.150
_refine_diff_density_max 0.681
_refine_diff_density_min -0.700
_refine_diff_density_rms 0.097
_refine_ls_extinction_method none
_refine_ls_goodness_of_fit_ref 1.043
_refine_ls_hydrogen_treatment constr
_refine_ls_matrix_type full
_refine_ls_number_parameters 509
_refine_ls_number_reflns 35318
_refine_ls_number_restraints 0
_refine_ls_restrained_S_all 1.043
_refine_ls_R_factor_all 0.0480
_refine_ls_R_factor_gt 0.0345
_refine_ls_shift/su_max 0.001
_refine_ls_shift/su_mean 0.000
_refine_ls_structure_factor_coef Fsqd
_refine_ls_weighting_details 'w=1/[\s^2^(Fo^2^)+(0.0263P)^2^+0.8321P] where P=(Fo^2^+2Fc^2^)/3'
_refine_ls_weighting_scheme calc
_refine_ls_wR_factor_gt 0.0680
_refine_ls_wR_factor_ref 0.0731
_reflns_Friedel_coverage 0.000
_reflns_number_gt 30209
_reflns_number_total 35318
_reflns_threshold_expression 'I > 2\s(I)'
_cod_data_source_file om6b00730_si_002.cif
_cod_data_source_block P16031
_cod_database_code 4089119
_shelx_space_group_comment
;
The symmetry employed for this shelxl refinement is uniquely defined 
by the following loop, which should always be used as a source of 
symmetry information in preference to the above space-group names. 
They are only intended as comments. 
;
_shelx_estimated_absorpt_t_max 0.778
_shelx_estimated_absorpt_t_min 0.577
_shelx_shelxl_version_number 2014/7

loop_
_space_group_symop_operation_xyz
'x, y, z'
'-x, -y, -z'

loop_
_atom_site_label
_atom_site_type_symbol
_atom_site_fract_x
_atom_site_fract_y
_atom_site_fract_z
_atom_site_U_iso_or_equiv
_atom_site_adp_type
_atom_site_occupancy
_atom_site_site_symmetry_order
_atom_site_calc_flag
_atom_site_refinement_flags_posn
_atom_site_refinement_flags_adp
H1A H 0.2312 -0.0286 0.3910 0.016 Uiso 1 1 calc R U
H1B H 0.3799 0.0350 0.3988 0.016 Uiso 1 1 calc R U
H4 H 0.1349 0.3721 0.2770 0.012 Uiso 1 1 calc R U
H5 H 0.3841 0.3607 0.2922 0.012 Uiso 1 1 calc R U
H8A H 0.2559 0.3114 0.0409 0.016 Uiso 1 1 calc R U
H8B H 0.1187 0.3697 0.0694 0.016 Uiso 1 1 calc R U
H9A H 0.2934 -0.1742 0.4819 0.030 Uiso 1 1 calc R U
H9B H 0.3540 -0.1199 0.5580 0.030 Uiso 1 1 calc R U
H9C H 0.4417 -0.1104 0.4885 0.030 Uiso 1 1 calc R U
H10A H 0.1733 0.3577 -0.0756 0.032 Uiso 1 1 calc R U
H10B H 0.1417 0.5025 -0.0959 0.032 Uiso 1 1 calc R U
H10C H 0.0419 0.4262 -0.0467 0.032 Uiso 1 1 calc R U
H12 H 0.1897 0.0306 0.2707 0.016 Uiso 1 1 calc R U
H13 H 0.0709 -0.1135 0.1937 0.017 Uiso 1 1 calc R U
H15 H -0.1268 0.1803 0.0986 0.018 Uiso 1 1 calc R U
H16 H -0.0116 0.3234 0.1790 0.015 Uiso 1 1 calc R U
H17A H -0.2659 0.0182 0.0631 0.044 Uiso 1 1 calc R U
H17B H -0.2369 -0.1056 0.0142 0.044 Uiso 1 1 calc R U
H17C H -0.1498 0.0229 0.0063 0.044 Uiso 1 1 calc R U
H22 H 0.5240 0.1948 0.3221 0.017 Uiso 1 1 calc R U
H23 H 0.6390 0.0066 0.2955 0.019 Uiso 1 1 calc R U
H25 H 0.4323 -0.0184 0.1019 0.018 Uiso 1 1 calc R U
H26 H 0.3150 0.1657 0.1307 0.017 Uiso 1 1 calc R U
H27A H 0.7845 -0.1110 0.2312 0.028 Uiso 1 1 calc R U
H27B H 0.7580 -0.2532 0.1993 0.028 Uiso 1 1 calc R U
H27C H 0.6785 -0.2035 0.2670 0.028 Uiso 1 1 calc R U
C1 C 0.28773(15) 0.03803(13) 0.41712(7) 0.0132(2) Uani 1 1 d . .
C2 C 0.22889(14) 0.16589(12) 0.40502(7) 0.0113(2) Uani 1 1 d . .
C3 C 0.19530(14) 0.25360(12) 0.35635(7) 0.0107(2) Uani 1 1 d . .
C4 C 0.18555(13) 0.28996(12) 0.27897(7) 0.0101(2) Uani 1 1 d . .
C5 C 0.33025(14) 0.31902(12) 0.25098(7) 0.0103(2) Uani 1 1 d . .
C6 C 0.32533(14) 0.41398(12) 0.19204(7) 0.0111(2) Uani 1 1 d . .
C7 C 0.28831(14) 0.44067(12) 0.12396(7) 0.0114(2) Uani 1 1 d . .
C8 C 0.21310(15) 0.39069(13) 0.05829(7) 0.0133(2) Uani 1 1 d . .
C9 C 0.35003(17) -0.10694(15) 0.50614(9) 0.0199(3) Uani 1 1 d . .
C10 C 0.13655(17) 0.43896(17) -0.05837(8) 0.0216(3) Uani 1 1 d . .
C11 C 0.10390(13) 0.19365(12) 0.23228(7) 0.0105(2) Uani 1 1 d . .
C12 C 0.12564(15) 0.06157(13) 0.23594(7) 0.0134(2) Uani 1 1 d . .
C13 C 0.05557(15) -0.02440(13) 0.18983(8) 0.0143(2) Uani 1 1 d . .
C14 C -0.03762(15) 0.01923(13) 0.13760(8) 0.0141(2) Uani 1 1 d . .
C15 C -0.06278(15) 0.14961(13) 0.13351(8) 0.0151(2) Uani 1 1 d . .
C16 C 0.00721(14) 0.23470(13) 0.18130(7) 0.0128(2) Uani 1 1 d . .
C17 C -0.1954(2) -0.03110(17) 0.04014(10) 0.0290(4) Uani 1 1 d . .
C21 C 0.40659(13) 0.19989(12) 0.23000(7) 0.0107(2) Uani 1 1 d . .
C22 C 0.50414(14) 0.15089(13) 0.27749(8) 0.0139(2) Uani 1 1 d . .
C23 C 0.57390(15) 0.03905(14) 0.26171(8) 0.0159(3) Uani 1 1 d . .
C24 C 0.54698(15) -0.02424(13) 0.19597(8) 0.0141(2) Uani 1 1 d . .
C25 C 0.45044(15) 0.02420(14) 0.14704(8) 0.0147(2) Uani 1 1 d . .
C26 C 0.38119(15) 0.13414(13) 0.16423(7) 0.0139(2) Uani 1 1 d . .
C27 C 0.71612(16) -0.17880(15) 0.22172(9) 0.0189(3) Uani 1 1 d . .
C111 C -0.05941(16) 0.12197(16) 0.37713(9) 0.0209(3) Uani 1 1 d . .
C112 C -0.04883(16) 0.37977(16) 0.40830(9) 0.0209(3) Uani 1 1 d . .
C113 C 0.01897(17) 0.18959(16) 0.51564(9) 0.0199(3) Uani 1 1 d . .
C121 C 0.45322(16) 0.36064(14) 0.43274(8) 0.0160(2) Uani 1 1 d . .
C122 C 0.22508(17) 0.50175(15) 0.43440(9) 0.0198(3) Uani 1 1 d . .
C123 C 0.29506(18) 0.30466(16) 0.54084(8) 0.0206(3) Uani 1 1 d . .
C131 C 0.09717(16) 0.59107(13) 0.21188(8) 0.0166(3) Uani 1 1 d . .
C132 C 0.34687(17) 0.68332(16) 0.26090(9) 0.0216(3) Uani 1 1 d . .
C133 C 0.24588(17) 0.71010(14) 0.11229(9) 0.0191(3) Uani 1 1 d . .
C141 C 0.56959(15) 0.36403(15) 0.10812(8) 0.0174(3) Uani 1 1 d . .
C142 C 0.58792(16) 0.51390(15) 0.22789(8) 0.0188(3) Uani 1 1 d . .
C143 C 0.52162(15) 0.61705(14) 0.08365(8) 0.0159(2) Uani 1 1 d . .
O1 O 0.29346(12) 0.01459(10) 0.49162(6) 0.01692(19) Uani 1 1 d . .
O2 O 0.21336(12) 0.48327(10) 0.00417(6) 0.01649(19) Uani 1 1 d . .
O3 O -0.09878(13) -0.07321(10) 0.09382(6) 0.0205(2) Uani 1 1 d . .
O4 O 0.61003(12) -0.13298(10) 0.17458(6) 0.0192(2) Uani 1 1 d . .
O111 O -0.12946(14) 0.04913(14) 0.34795(8) 0.0312(3) Uani 1 1 d . .
O112 O -0.10793(15) 0.47009(14) 0.39665(8) 0.0348(3) Uani 1 1 d . .
O113 O -0.00140(15) 0.16082(15) 0.57224(7) 0.0309(3) Uani 1 1 d . .
O121 O 0.56602(13) 0.37962(12) 0.42786(7) 0.0245(2) Uani 1 1 d . .
O122 O 0.19231(16) 0.60394(12) 0.42479(9) 0.0342(3) Uani 1 1 d . .
O123 O 0.30858(17) 0.28082(14) 0.59957(7) 0.0335(3) Uani 1 1 d . .
O131 O -0.01191(13) 0.59086(12) 0.22892(8) 0.0266(3) Uani 1 1 d . .
O132 O 0.39694(16) 0.73824(15) 0.30879(8) 0.0369(3) Uani 1 1 d . .
O133 O 0.23066(16) 0.77815(12) 0.06634(7) 0.0298(3) Uani 1 1 d . .
O141 O 0.63208(13) 0.28355(12) 0.08532(7) 0.0251(2) Uani 1 1 d . .
O142 O 0.65208(15) 0.51506(14) 0.27990(7) 0.0328(3) Uani 1 1 d . .
O143 O 0.54670(13) 0.69498(12) 0.04493(6) 0.0217(2) Uani 1 1 d . .
Co1 Co 0.05051(2) 0.23696(2) 0.42437(2) 0.01259(4) Uani 1 1 d . .
Co2 Co 0.27615(2) 0.33749(2) 0.44519(2) 0.01166(4) Uani 1 1 d . .
Co3 Co 0.26809(2) 0.59533(2) 0.18426(2) 0.01170(4) Uani 1 1 d . .
Co4 Co 0.47824(2) 0.49483(2) 0.14660(2) 0.01147(4) Uani 1 1 d . .

loop_
_atom_site_aniso_label
_atom_site_aniso_U_11
_atom_site_aniso_U_22
_atom_site_aniso_U_33
_atom_site_aniso_U_23
_atom_site_aniso_U_13
_atom_site_aniso_U_12
C1 0.0159(6) 0.0117(5) 0.0120(5) 0.0016(4) 0.0000(4) 0.0014(4)
C2 0.0116(5) 0.0112(5) 0.0109(5) 0.0003(4) -0.0004(4) 0.0004(4)
C3 0.0120(5) 0.0108(5) 0.0093(5) 0.0001(4) -0.0002(4) 0.0007(4)
C4 0.0115(5) 0.0099(5) 0.0090(5) 0.0008(4) -0.0005(4) 0.0010(4)
C5 0.0127(5) 0.0096(5) 0.0086(5) 0.0001(4) -0.0006(4) 0.0002(4)
C6 0.0125(5) 0.0102(5) 0.0106(5) -0.0003(4) 0.0003(4) 0.0003(4)
C7 0.0124(5) 0.0115(5) 0.0102(5) -0.0005(4) 0.0005(4) 0.0009(4)
C8 0.0161(6) 0.0138(5) 0.0099(5) 0.0013(4) -0.0009(4) -0.0022(4)
C9 0.0207(7) 0.0162(6) 0.0229(7) 0.0078(5) -0.0016(6) 0.0025(5)
C10 0.0210(7) 0.0323(8) 0.0111(6) 0.0013(5) -0.0047(5) 0.0013(6)
C11 0.0114(5) 0.0106(5) 0.0096(5) 0.0003(4) -0.0002(4) -0.0002(4)
C12 0.0163(6) 0.0110(5) 0.0128(6) 0.0010(4) -0.0020(5) 0.0003(4)
C13 0.0181(6) 0.0104(5) 0.0143(6) 0.0004(4) -0.0011(5) -0.0003(4)
C14 0.0162(6) 0.0125(5) 0.0133(6) -0.0010(4) -0.0003(5) -0.0026(5)
C15 0.0158(6) 0.0136(5) 0.0154(6) 0.0005(4) -0.0045(5) -0.0009(5)
C16 0.0136(6) 0.0108(5) 0.0138(6) 0.0007(4) -0.0015(4) 0.0009(4)
C17 0.0406(10) 0.0192(7) 0.0252(8) -0.0014(6) -0.0169(7) -0.0045(7)
C21 0.0109(5) 0.0109(5) 0.0104(5) -0.0003(4) 0.0005(4) 0.0005(4)
C22 0.0136(6) 0.0148(6) 0.0131(6) -0.0025(4) -0.0016(5) 0.0029(4)
C23 0.0149(6) 0.0166(6) 0.0156(6) -0.0029(5) -0.0033(5) 0.0049(5)
C24 0.0142(6) 0.0116(5) 0.0164(6) -0.0016(4) 0.0020(5) 0.0021(4)
C25 0.0182(6) 0.0140(5) 0.0118(5) -0.0027(4) -0.0009(5) 0.0023(5)
C26 0.0170(6) 0.0132(5) 0.0112(5) -0.0009(4) -0.0017(5) 0.0023(5)
C27 0.0196(7) 0.0165(6) 0.0210(7) 0.0007(5) 0.0023(5) 0.0069(5)
C111 0.0144(6) 0.0268(7) 0.0216(7) 0.0020(6) 0.0020(5) 0.0017(5)
C112 0.0185(7) 0.0252(7) 0.0194(7) 0.0024(5) 0.0042(5) 0.0059(6)
C113 0.0180(7) 0.0223(7) 0.0199(7) 0.0045(5) 0.0029(5) 0.0026(5)
C121 0.0196(6) 0.0137(6) 0.0142(6) -0.0028(4) -0.0028(5) -0.0004(5)
C122 0.0228(7) 0.0164(6) 0.0201(7) -0.0032(5) 0.0007(6) 0.0013(5)
C123 0.0246(8) 0.0220(7) 0.0147(6) -0.0028(5) -0.0011(5) -0.0005(6)
C131 0.0192(7) 0.0125(6) 0.0183(6) 0.0005(5) 0.0014(5) 0.0032(5)
C132 0.0222(7) 0.0205(7) 0.0221(7) -0.0048(5) 0.0041(6) -0.0016(6)
C133 0.0230(7) 0.0138(6) 0.0213(7) 0.0014(5) 0.0065(6) 0.0036(5)
C141 0.0145(6) 0.0204(6) 0.0173(6) 0.0014(5) 0.0005(5) -0.0002(5)
C142 0.0196(7) 0.0181(6) 0.0185(7) 0.0010(5) -0.0005(5) -0.0040(5)
C143 0.0157(6) 0.0183(6) 0.0136(6) -0.0019(5) 0.0018(5) -0.0007(5)
O1 0.0229(5) 0.0153(4) 0.0128(4) 0.0043(3) -0.0001(4) 0.0057(4)
O2 0.0207(5) 0.0177(5) 0.0108(4) 0.0033(3) -0.0031(4) -0.0011(4)
O3 0.0281(6) 0.0142(5) 0.0180(5) -0.0019(4) -0.0088(4) -0.0042(4)
O4 0.0217(5) 0.0158(5) 0.0196(5) -0.0047(4) -0.0013(4) 0.0078(4)
O111 0.0207(6) 0.0388(7) 0.0332(7) -0.0054(6) -0.0025(5) -0.0070(5)
O112 0.0324(7) 0.0319(7) 0.0410(8) 0.0077(6) 0.0031(6) 0.0166(6)
O113 0.0322(7) 0.0409(8) 0.0209(6) 0.0123(5) 0.0081(5) 0.0033(6)
O121 0.0188(5) 0.0275(6) 0.0265(6) -0.0039(5) -0.0019(5) -0.0036(4)
O122 0.0397(8) 0.0157(5) 0.0473(9) -0.0003(5) 0.0008(7) 0.0070(5)
O123 0.0478(9) 0.0390(8) 0.0132(5) 0.0022(5) -0.0038(5) -0.0010(6)
O131 0.0198(6) 0.0258(6) 0.0350(7) 0.0024(5) 0.0066(5) 0.0048(5)
O132 0.0359(8) 0.0411(8) 0.0323(7) -0.0185(6) -0.0007(6) -0.0071(6)
O133 0.0431(8) 0.0212(6) 0.0263(6) 0.0101(5) 0.0086(6) 0.0092(5)
O141 0.0231(6) 0.0242(6) 0.0285(6) -0.0009(5) 0.0049(5) 0.0072(5)
O142 0.0360(7) 0.0355(7) 0.0252(6) 0.0015(5) -0.0140(6) -0.0066(6)
O143 0.0264(6) 0.0219(5) 0.0173(5) 0.0031(4) 0.0055(4) -0.0022(4)
Co1 0.01185(8) 0.01479(8) 0.01137(8) 0.00162(6) 0.00184(6) 0.00243(6)
Co2 0.01513(8) 0.01061(7) 0.00906(7) -0.00114(6) -0.00063(6) 0.00090(6)
Co3 0.01480(8) 0.00915(7) 0.01126(8) -0.00004(6) 0.00166(6) 0.00088(6)
Co4 0.01173(8) 0.01225(8) 0.01039(8) 0.00005(6) 0.00067(6) -0.00092(6)

loop_
_atom_type_symbol
_atom_type_description
_atom_type_scat_dispersion_real
_atom_type_scat_dispersion_imag
_atom_type_scat_source
C C 0.0033 0.0016 'International Tables Vol C Tables 4.2.6.8 and 6.1.1.4'
H H 0.0000 0.0000 'International Tables Vol C Tables 4.2.6.8 and 6.1.1.4'
O O 0.0106 0.0060 'International Tables Vol C Tables 4.2.6.8 and 6.1.1.4'
Co Co 0.3494 0.9721 'International Tables Vol C Tables 4.2.6.8 and 6.1.1.4'

loop_
_geom_angle_atom_site_label_1
_geom_angle_atom_site_label_2
_geom_angle_atom_site_label_3
_geom_angle
H1A C1 H1B 108.3
C2 C1 H1A 109.9
C2 C1 H1B 109.9
O1 C1 H1A 109.9
O1 C1 H1B 109.9
O1 C1 C2 109.07(11)
C1 C2 Co1 132.05(10)
C1 C2 Co2 132.57(10)
C3 C2 C1 145.77(13)
C3 C2 Co1 70.11(8)
C3 C2 Co2 70.76(8)
Co2 C2 Co1 77.48(5)
C2 C3 C4 148.17(12)
C2 C3 Co1 70.08(8)
C2 C3 Co2 69.58(8)
C4 C3 Co1 129.23(9)
C4 C3 Co2 133.73(10)
Co1 C3 Co2 77.13(5)
C3 C4 H4 106.5
C3 C4 C5 110.83(10)
C3 C4 C11 112.36(11)
C5 C4 H4 106.5
C11 C4 H4 106.5
C11 C4 C5 113.51(11)
C4 C5 H5 106.3
C6 C5 H5 106.3
C6 C5 C4 112.06(10)
C6 C5 C21 111.61(11)
C21 C5 H5 106.3
C21 C5 C4 113.63(11)
C5 C6 Co3 134.76(9)
C5 C6 Co4 127.85(10)
C7 C6 C5 148.40(13)
C7 C6 Co3 69.03(8)
C7 C6 Co4 70.67(8)
Co4 C6 Co3 77.10(5)
C6 C7 C8 143.89(13)
C6 C7 Co3 71.33(8)
C6 C7 Co4 69.51(8)
C8 C7 Co3 132.50(10)
C8 C7 Co4 134.14(10)
Co3 C7 Co4 77.43(5)
H8A C8 H8B 108.2
C7 C8 H8A 109.7
C7 C8 H8B 109.7
O2 C8 H8A 109.7
O2 C8 H8B 109.7
O2 C8 C7 110.03(11)
H9A C9 H9B 109.5
H9A C9 H9C 109.5
H9B C9 H9C 109.5
O1 C9 H9A 109.5
O1 C9 H9B 109.5
O1 C9 H9C 109.5
H10A C10 H10B 109.5
H10A C10 H10C 109.5
H10B C10 H10C 109.5
O2 C10 H10A 109.5
O2 C10 H10B 109.5
O2 C10 H10C 109.5
C12 C11 C4 122.12(12)
C16 C11 C4 120.36(11)
C16 C11 C12 117.47(12)
C11 C12 H12 119.4
C13 C12 H12 119.4
C13 C12 C11 121.22(12)
C12 C13 H13 119.8
C12 C13 C14 120.31(12)
C14 C13 H13 119.8
C15 C14 C13 119.66(13)
O3 C14 C13 115.59(12)
O3 C14 C15 124.75(13)
C14 C15 H15 120.4
C14 C15 C16 119.18(13)
C16 C15 H15 120.4
C11 C16 H16 118.9
C11 C16 C15 122.10(12)
C15 C16 H16 118.9
H17A C17 H17B 109.5
H17A C17 H17C 109.5
H17B C17 H17C 109.5
O3 C17 H17A 109.5
O3 C17 H17B 109.5
O3 C17 H17C 109.5
C22 C21 C5 119.82(12)
C22 C21 C26 117.62(12)
C26 C21 C5 122.55(12)
C21 C22 H22 119.0
C21 C22 C23 122.01(13)
C23 C22 H22 119.0
C22 C23 H23 120.4
C24 C23 H23 120.4
C24 C23 C22 119.22(13)
C23 C24 C25 119.73(13)
O4 C24 C23 124.22(13)
O4 C24 C25 116.05(13)
C24 C25 H25 120.0
C26 C25 H25 120.0
C26 C25 C24 120.06(13)
C21 C26 H26 119.3
C25 C26 H26 119.3
C25 C26 C21 121.36(13)
H27A C27 H27B 109.5
H27A C27 H27C 109.5
H27B C27 H27C 109.5
O4 C27 H27A 109.5
O4 C27 H27B 109.5
O4 C27 H27C 109.5
O111 C111 Co1 179.29(16)
O112 C112 Co1 177.75(16)
O113 C113 Co1 179.48(16)
O121 C121 Co2 176.42(14)
O122 C122 Co2 177.30(16)
O123 C123 Co2 177.87(16)
O131 C131 Co3 178.57(14)
O132 C132 Co3 179.61(17)
O133 C133 Co3 177.87(16)
O141 C141 Co4 177.09(15)
O142 C142 Co4 173.80(15)
O143 C143 Co4 178.56(14)
C1 O1 C9 111.29(11)
C8 O2 C10 110.80(12)
C14 O3 C17 116.70(12)
C24 O4 C27 116.84(12)
C2 Co1 C3 39.82(5)
C2 Co1 Co2 51.26(4)
C3 Co1 Co2 51.69(4)
C111 Co1 C2 100.77(6)
C111 Co1 C3 100.84(6)
C111 Co1 C112 98.66(8)
C111 Co1 C113 98.03(8)
C111 Co1 Co2 150.01(5)
C112 Co1 C2 140.33(7)
C112 Co1 C3 102.56(6)
C112 Co1 C113 106.36(7)
C112 Co1 Co2 99.26(6)
C113 Co1 C2 104.74(6)
C113 Co1 C3 142.40(6)
C113 Co1 Co2 99.73(5)
C2 Co2 C3 39.67(5)
C2 Co2 Co1 51.26(4)
C3 Co2 Co1 51.18(4)
C121 Co2 C2 106.22(6)
C121 Co2 C3 107.46(6)
C121 Co2 C122 97.69(7)
C121 Co2 C123 95.77(7)
C121 Co2 Co1 156.14(5)
C122 Co2 C2 139.18(7)
C122 Co2 C3 101.86(6)
C122 Co2 C123 109.15(7)
C122 Co2 Co1 97.47(5)
C123 Co2 C2 100.93(6)
C123 Co2 C3 138.09(7)
C123 Co2 Co1 96.51(6)
C6 Co3 Co4 50.91(4)
C7 Co3 C6 39.64(5)
C7 Co3 Co4 51.53(4)
C131 Co3 C6 103.17(6)
C131 Co3 C7 105.80(6)
C131 Co3 C132 99.05(7)
C131 Co3 C133 98.31(7)
C131 Co3 Co4 153.34(5)
C132 Co3 C6 107.07(7)
C132 Co3 C7 141.99(7)
C132 Co3 C133 106.44(8)
C132 Co3 Co4 95.52(5)
C133 Co3 C6 136.35(6)
C133 Co3 C7 98.01(6)
C133 Co3 Co4 98.81(5)
C6 Co4 C7 39.82(5)
C6 Co4 Co3 51.99(4)
C7 Co4 Co3 51.04(4)
C141 Co4 C6 104.94(6)
C141 Co4 C7 101.62(6)
C141 Co4 C142 95.89(7)
C141 Co4 C143 98.32(7)
C141 Co4 Co3 152.14(5)
C142 Co4 C6 96.57(6)
C142 Co4 C7 135.85(6)
C142 Co4 Co3 101.72(5)
C143 Co4 C6 143.11(6)
C143 Co4 C7 107.87(6)
C143 Co4 C142 109.21(7)
C143 Co4 Co3 96.06(5)

loop_
_geom_bond_atom_site_label_1
_geom_bond_atom_site_label_2
_geom_bond_distance
C1 H1A 0.9900
C1 H1B 0.9900
C1 C2 1.4827(18)
C2 C3 1.3405(18)
C3 C4 1.5014(18)
C4 H4 1.0000
C4 C5 1.5759(19)
C4 C11 1.5130(18)
C5 H5 1.0000
C5 C6 1.5002(18)
C5 C21 1.5171(18)
C6 C7 1.3417(18)
C7 C8 1.4812(19)
C8 H8A 0.9900
C8 H8B 0.9900
C8 O2 1.4169(17)
C9 H9A 0.9800
C9 H9B 0.9800
C9 H9C 0.9800
C10 H10A 0.9800
C10 H10B 0.9800
C10 H10C 0.9800
C11 C12 1.4032(18)
C11 C16 1.3943(19)
C12 H12 0.9500
C12 C13 1.3832(19)
C13 H13 0.9500
C13 C14 1.397(2)
C14 C15 1.392(2)
C14 O3 1.3647(17)
C15 H15 0.9500
C15 C16 1.3957(19)
C16 H16 0.9500
C17 H17A 0.9800
C17 H17B 0.9800
C17 H17C 0.9800
C21 C22 1.3889(19)
C21 C26 1.4009(19)
C22 H22 0.9500
C22 C23 1.3971(19)
C23 H23 0.9500
C23 C24 1.391(2)
C24 C25 1.397(2)
C24 O4 1.3634(17)
C25 H25 0.9500
C25 C26 1.3838(19)
C26 H26 0.9500
C27 H27A 0.9800
C27 H27B 0.9800
C27 H27C 0.9800
C111 O111 1.133(2)
C112 O112 1.137(2)
C113 O113 1.132(2)
C121 O121 1.139(2)
C122 O122 1.136(2)
C123 O123 1.132(2)
C131 O131 1.139(2)
C132 O132 1.138(2)
C133 O133 1.1339(19)
C141 O141 1.1362(19)
C142 O142 1.133(2)
C143 O143 1.1362(19)
O1 C1 1.4163(17)
O1 C9 1.4218(18)
O2 C10 1.4243(19)
O3 C17 1.432(2)
O4 C27 1.4305(19)
Co1 C2 1.9682(14)
Co1 C3 1.9686(14)
Co1 C111 1.7948(17)
Co1 C112 1.8206(16)
Co1 C113 1.8264(16)
Co1 Co2 2.4632(3)
Co2 C2 1.9681(13)
Co2 C3 1.9828(13)
Co2 C121 1.7917(16)
Co2 C122 1.8095(16)
Co2 C123 1.8272(16)
Co3 C6 1.9923(13)
Co3 C7 1.9637(13)
Co3 C131 1.7913(16)
Co3 C132 1.8168(17)
Co3 C133 1.8312(16)
Co3 Co4 2.4647(3)
Co4 C6 1.9626(14)
Co4 C7 1.9769(14)
Co4 C141 1.8013(16)
Co4 C142 1.8255(16)
Co4 C143 1.8197(15)

loop_
_geom_torsion_atom_site_label_1
_geom_torsion_atom_site_label_2
_geom_torsion_atom_site_label_3
_geom_torsion_atom_site_label_4
_geom_torsion
C1 C2 C3 C4 3.5(4)
C1 C2 C3 Co1 137.3(2)
C1 C2 C3 Co2 -139.5(2)
C2 C3 C4 C5 -73.3(3)
C2 C3 C4 C11 54.9(3)
C3 C4 C5 C6 -151.24(10)
C3 C4 C5 C21 81.09(14)
C3 C4 C11 C12 -47.70(17)
C3 C4 C11 C16 135.13(13)
C4 C5 C6 C7 -69.4(3)
C4 C5 C6 Co3 61.15(17)
C4 C5 C6 Co4 173.01(9)
C4 C5 C21 C22 -99.22(15)
C4 C5 C21 C26 79.53(16)
C4 C11 C12 C13 -176.09(13)
C4 C11 C16 C15 175.00(13)
C5 C4 C11 C12 79.05(15)
C5 C4 C11 C16 -98.12(14)
C5 C6 C7 C8 6.4(4)
C5 C6 C7 Co3 144.7(2)
C5 C6 C7 Co4 -132.1(2)
C5 C21 C22 C23 177.78(13)
C5 C21 C26 C25 -178.68(13)
C6 C5 C21 C22 132.88(13)
C6 C5 C21 C26 -48.37(17)
C6 C7 C8 O2 177.25(18)
C7 C8 O2 C10 -177.52(12)
C9 O1 C1 C2 -179.67(12)
C11 C4 C5 C6 81.21(14)
C11 C4 C5 C21 -46.46(14)
C11 C12 C13 C14 0.9(2)
C12 C11 C16 C15 -2.3(2)
C12 C13 C14 C15 -1.9(2)
C12 C13 C14 O3 178.50(13)
C13 C14 C15 C16 0.8(2)
C13 C14 O3 C17 179.58(15)
C14 C15 C16 C11 1.3(2)
C15 C14 O3 C17 0.0(2)
C16 C11 C12 C13 1.2(2)
C21 C5 C6 C7 59.3(3)
C21 C5 C6 Co3 -170.11(11)
C21 C5 C6 Co4 -58.25(15)
C21 C22 C23 C24 1.2(2)
C22 C21 C26 C25 0.1(2)
C22 C23 C24 C25 -0.4(2)
C22 C23 C24 O4 179.17(14)
C23 C24 C25 C26 -0.5(2)
C23 C24 O4 C27 -4.0(2)
C24 C25 C26 C21 0.7(2)
C25 C24 O4 C27 175.57(13)
C26 C21 C22 C23 -1.0(2)
O1 C1 C2 C3 177.3(2)
O1 C1 C2 Co1 -61.96(17)
O1 C1 C2 Co2 53.64(17)
O3 C14 C15 C16 -179.64(14)
O4 C24 C25 C26 179.89(13)
Co1 C2 C3 C4 -133.8(2)
Co1 C2 C3 Co2 83.23(4)
Co1 C3 C4 C5 167.98(9)
Co1 C3 C4 C11 -63.84(15)
Co2 C2 C3 C4 143.0(2)
Co2 C2 C3 Co1 -83.23(4)
Co2 C3 C4 C5 55.47(16)
Co2 C3 C4 C11 -176.36(10)
Co3 C6 C7 C8 -138.3(2)
Co3 C6 C7 Co4 83.17(4)
Co3 C7 C8 O2 55.97(17)
Co4 C6 C7 C8 138.5(2)
Co4 C6 C7 Co3 -83.17(4)
Co4 C7 C8 O2 -62.58(17)
